data_7159680
loop_
_publ_author_name
'Zhou, Changsheng'
'Huang, Ming'
'Yao, Yufeng'
'Chen, Chunyu'
'Yi, Xin'
'Yang, Ke-Fang'
'Lai, Guo-Qiao'
'Xuan, Wenjing'
'Zhang, Pinglu'

_publ_section_title
;
 Transition-metal-free and additive-free intermolecular hydroarylation of
 alkenes with indoles in hexafluoroisopropanol.
;
_journal_issue 48
_journal_name_full 'Organic &amp; biomolecular chemistry'
_journal_page_first 9534
_journal_page_last 9541
_journal_paper_doi 10.1039/d3ob01570j
_journal_volume 21
_journal_year 2023
_chemical_absolute_configuration unk
_chemical_formula_moiety 'C17 H17 N O'
_chemical_formula_sum 'C17 H17 N O'
_chemical_formula_weight 251.31
_space_group_crystal_system orthorhombic
_space_group_IT_number 19
_space_group_name_Hall 'P 2ac 2ab'
_space_group_name_H-M_alt 'P 21 21 21'
_atom_sites_solution_hydrogens geom
_atom_sites_solution_primary dual
_audit_creation_date 2023-05-04
_audit_creation_method
;
Olex2 1.5
(compiled 2021.11.18 svn.ra9532c28 for OlexSys, GUI svn.r6427)
;
_audit_update_record
;
2023-05-29 deposited with the CCDC.	2023-11-08 downloaded from the CCDC.
;
_cell_angle_alpha 90
_cell_angle_beta 90
_cell_angle_gamma 90
_cell_formula_units_Z 4
_cell_length_a 6.9302(9)
_cell_length_b 10.5748(14)
_cell_length_c 19.067(3)
_cell_measurement_reflns_used 4827
_cell_measurement_temperature 296.15
_cell_measurement_theta_max 22.538
_cell_measurement_theta_min 2.202
_cell_volume 1397.3(3)
_computing_cell_refinement 'SAINT v8.37A (Bruker, 2015)'
_computing_data_reduction 'SAINT v8.37A (Bruker, 2015)'
_computing_molecular_graphics 'Olex2 1.5 (Dolomanov et al., 2009)'
_computing_publication_material 'Olex2 1.5 (Dolomanov et al., 2009)'
_computing_structure_refinement 'SHELXL 2018/3 (Sheldrick, 2015)'
_computing_structure_solution 'SHELXT 2014/5 (Sheldrick, 2014)'
_diffrn_ambient_temperature 296.15
_diffrn_measured_fraction_theta_full 0.997
_diffrn_measured_fraction_theta_max 0.958
_diffrn_measurement_device_type 'Bruker APEX-II CCD'
_diffrn_measurement_method '\f and \w scans'
_diffrn_radiation_type MoK\a
_diffrn_radiation_wavelength 0.71073
_diffrn_reflns_av_R_equivalents 0.0436
_diffrn_reflns_av_unetI/netI 0.0356
_diffrn_reflns_Laue_measured_fraction_full 0.997
_diffrn_reflns_Laue_measured_fraction_max 0.958
_diffrn_reflns_limit_h_max 9
_diffrn_reflns_limit_h_min -9
_diffrn_reflns_limit_k_max 15
_diffrn_reflns_limit_k_min -14
_diffrn_reflns_limit_l_max 26
_diffrn_reflns_limit_l_min -26
_diffrn_reflns_number 20151
_diffrn_reflns_point_group_measured_fraction_full 0.997
_diffrn_reflns_point_group_measured_fraction_max 0.939
_diffrn_reflns_theta_full 25.242
_diffrn_reflns_theta_max 30.500
_diffrn_reflns_theta_min 2.136
_diffrn_source_current 30.0
_diffrn_source_power 1.35
_diffrn_source_voltage 45.0
_diffrn_standards_number 0
_exptl_absorpt_coefficient_mu 0.074
_exptl_absorpt_correction_T_max 1.0000
_exptl_absorpt_correction_T_min 0.9400
_exptl_absorpt_correction_type multi-scan
_exptl_absorpt_process_details
;
SADABS-2016/2 (Bruker,2016/2) was used for absorption correction.
wR2(int) was 0.0573 before and 0.0523 after correction.
The Ratio of minimum to maximum transmission is 0.9400.
The \l/2 correction factor is Not present.
;
_exptl_crystal_colour colourless
_exptl_crystal_colour_primary colourless
_exptl_crystal_density_diffrn 1.195
_exptl_crystal_description block
_exptl_crystal_F_000 536
_exptl_crystal_size_max 0.15
_exptl_crystal_size_mid 0.15
_exptl_crystal_size_min 0.12
_refine_diff_density_max 0.150
_refine_diff_density_min -0.161
_refine_diff_density_rms 0.028
_refine_ls_abs_structure_details
;
 Flack x determined using 1047 quotients [(I+)-(I-)]/[(I+)+(I-)]
 (Parsons, Flack and Wagner, Acta Cryst. B69 (2013) 249-259).
;
_refine_ls_abs_structure_Flack 0.4(6)
_refine_ls_extinction_method none
_refine_ls_goodness_of_fit_ref 1.024
_refine_ls_hydrogen_treatment constr
_refine_ls_matrix_type full
_refine_ls_number_parameters 174
_refine_ls_number_reflns 3983
_refine_ls_number_restraints 0
_refine_ls_restrained_S_all 1.024
_refine_ls_R_factor_all 0.0649
_refine_ls_R_factor_gt 0.0434
_refine_ls_shift/su_max 0.000
_refine_ls_shift/su_mean 0.000
_refine_ls_structure_factor_coef Fsqd
_refine_ls_weighting_details 'w=1/[\s^2^(Fo^2^)+(0.0510P)^2^+0.1287P] where P=(Fo^2^+2Fc^2^)/3'
_refine_ls_weighting_scheme calc
_refine_ls_wR_factor_gt 0.0987
_refine_ls_wR_factor_ref 0.1102
_reflns_Friedel_coverage 0.709
_reflns_Friedel_fraction_full 0.997
_reflns_Friedel_fraction_max 0.913
_reflns_number_gt 3039
_reflns_number_total 3983
_reflns_threshold_expression 'I > 2\s(I)'
_cod_data_source_file d3ob01570j2.cif
_cod_data_source_block mo230428a
_cod_depositor_comments 'Adding full bibliography for 7159680--7159681.cif.'
_cod_original_cell_volume 1397.4(3)
_cod_database_code 7159680
_shelx_shelxl_version_number 2018/3
_shelx_space_group_comment
;
The symmetry employed for this shelxl refinement is uniquely defined
by the following loop, which should always be used as a source of
symmetry information in preference to the above space-group names.
They are only intended as comments.
;
_shelx_estimated_absorpt_t_max 0.991
_shelx_estimated_absorpt_t_min 0.989
_olex2_refinement_description
;
1. Fixed Uiso
 At 1.2 times of:
  All C(H) groups, All N(H) groups
 At 1.5 times of:
  All C(H,H,H) groups
2.a Ternary CH refined with riding coordinates:
 C10(H10)
2.b Aromatic/amide H refined with riding coordinates:
 N1(H1), C2(H2), C5(H5), C6(H6), C7(H7), C8(H8), C12(H12), C13(H13), C15(H15),
 C16(H16)
2.c Idealised Me refined as rotating group:
 C17(H17A,H17B,H17C), C18(H18A,H18B,H18C)
;
_olex2_submission_special_instructions 'No special instructions were received'

loop_
_space_group_symop_operation_xyz
'x, y, z'
'-x+1/2, -y, z+1/2'
'-x, y+1/2, -z+1/2'
'x+1/2, -y+1/2, -z'

loop_
_atom_site_label
_atom_site_type_symbol
_atom_site_fract_x
_atom_site_fract_y
_atom_site_fract_z
_atom_site_U_iso_or_equiv
_atom_site_adp_type
_atom_site_occupancy
_atom_site_site_symmetry_order
_atom_site_calc_flag
_atom_site_refinement_flags_posn
_atom_site_refinement_flags_adp
_atom_site_refinement_flags_occupancy
_atom_site_disorder_assembly
_atom_site_disorder_group
O1 O 0.5046(2) 0.92140(13) 0.33710(8) 0.0544(4) Uani 1 1 d . . . . .
N1 N 0.6534(3) 0.17015(16) 0.38610(11) 0.0583(5) Uani 1 1 d . . . . .
H1 H 0.588656 0.101973 0.378978 0.070 Uiso 1 1 calc R U . . .
C2 C 0.6138(3) 0.25948(18) 0.43675(13) 0.0528(5) Uani 1 1 d . . . . .
H2 H 0.512813 0.254818 0.468772 0.063 Uiso 1 1 calc R U . . .
C3 C 0.7438(3) 0.35522(16) 0.43300(9) 0.0396(4) Uani 1 1 d . . . . .
C4 C 0.8730(3) 0.32422(17) 0.37699(10) 0.0406(4) Uani 1 1 d . . . . .
C5 C 1.0358(3) 0.3822(2) 0.34829(13) 0.0564(6) Uani 1 1 d . . . . .
H5 H 1.080351 0.458839 0.365937 0.068 Uiso 1 1 calc R U . . .
C6 C 1.1296(4) 0.3237(3) 0.29321(15) 0.0756(8) Uani 1 1 d . . . . .
H6 H 1.238221 0.361786 0.273801 0.091 Uiso 1 1 calc R U . . .
C7 C 1.0650(5) 0.2090(3) 0.26612(14) 0.0781(9) Uani 1 1 d . . . . .
H7 H 1.130119 0.172634 0.228542 0.094 Uiso 1 1 calc R U . . .
C8 C 0.9083(4) 0.1489(2) 0.29360(12) 0.0644(7) Uani 1 1 d . . . . .
H8 H 0.866800 0.071575 0.275971 0.077 Uiso 1 1 calc R U . . .
C9 C 0.8123(3) 0.20749(19) 0.34904(11) 0.0474(5) Uani 1 1 d . . . . .
C10 C 0.7526(3) 0.47337(17) 0.47702(10) 0.0428(4) Uani 1 1 d . . . . .
H10 H 0.887994 0.486566 0.489993 0.051 Uiso 1 1 calc R U . . .
C11 C 0.6865(3) 0.59078(17) 0.43701(9) 0.0396(4) Uani 1 1 d . . . . .
C12 C 0.7780(3) 0.7057(2) 0.44603(11) 0.0503(5) Uani 1 1 d . . . . .
H12 H 0.885102 0.710564 0.475311 0.060 Uiso 1 1 calc R U . . .
C13 C 0.7139(3) 0.81353(19) 0.41250(12) 0.0524(5) Uani 1 1 d . . . . .
H13 H 0.777697 0.889865 0.419503 0.063 Uiso 1 1 calc R U . . .
C14 C 0.5559(3) 0.80866(17) 0.36873(10) 0.0415(4) Uani 1 1 d . . . . .
C15 C 0.4604(3) 0.69576(19) 0.35909(12) 0.0503(5) Uani 1 1 d . . . . .
H15 H 0.352711 0.691470 0.330073 0.060 Uiso 1 1 calc R U . . .
C16 C 0.5272(3) 0.58844(19) 0.39332(12) 0.0503(5) Uani 1 1 d . . . . .
H16 H 0.462558 0.512316 0.386637 0.060 Uiso 1 1 calc R U . . .
C17 C 0.6377(4) 0.4605(2) 0.54501(11) 0.0636(6) Uani 1 1 d . . . . .
H17A H 0.505009 0.443301 0.534153 0.095 Uiso 1 1 calc R U . . .
H17B H 0.646277 0.537875 0.571198 0.095 Uiso 1 1 calc R U . . .
H17C H 0.689540 0.392382 0.572414 0.095 Uiso 1 1 calc R U . . .
C18 C 0.3597(4) 0.9171(2) 0.28433(14) 0.0675(7) Uani 1 1 d . . . . .
H18A H 0.398853 0.860081 0.247832 0.101 Uiso 1 1 calc R U . . .
H18B H 0.341702 1.000120 0.265046 0.101 Uiso 1 1 calc R U . . .
H18C H 0.240666 0.888175 0.304501 0.101 Uiso 1 1 calc R U . . .

loop_
_atom_site_aniso_label
_atom_site_aniso_U_11
_atom_site_aniso_U_22
_atom_site_aniso_U_33
_atom_site_aniso_U_23
_atom_site_aniso_U_13
_atom_site_aniso_U_12
O1 0.0658(9) 0.0305(7) 0.0670(9) 0.0023(6) -0.0174(8) 0.0001(7)
N1 0.0625(12) 0.0328(8) 0.0797(13) -0.0025(8) -0.0045(10) -0.0088(8)
C2 0.0526(12) 0.0390(10) 0.0667(14) 0.0058(10) 0.0077(11) -0.0026(9)
C3 0.0436(10) 0.0312(8) 0.0440(9) 0.0060(7) -0.0009(8) 0.0021(8)
C4 0.0465(10) 0.0321(9) 0.0433(9) 0.0076(8) -0.0025(8) 0.0046(8)
C5 0.0534(12) 0.0472(12) 0.0686(14) 0.0097(10) 0.0093(11) 0.0030(10)
C6 0.0743(18) 0.0726(17) 0.0798(17) 0.0209(14) 0.0320(15) 0.0189(15)
C7 0.109(2) 0.0672(17) 0.0583(14) 0.0087(13) 0.0212(16) 0.0427(17)
C8 0.098(2) 0.0441(12) 0.0513(12) -0.0036(10) -0.0073(13) 0.0253(13)
C9 0.0601(13) 0.0327(9) 0.0494(10) 0.0041(8) -0.0081(10) 0.0093(9)
C10 0.0451(10) 0.0389(10) 0.0442(9) 0.0014(8) -0.0034(9) 0.0026(9)
C11 0.0441(10) 0.0339(8) 0.0407(9) -0.0038(8) -0.0021(8) 0.0011(8)
C12 0.0516(12) 0.0422(10) 0.0572(12) -0.0020(9) -0.0191(10) -0.0040(9)
C13 0.0580(13) 0.0327(9) 0.0666(12) -0.0016(9) -0.0155(10) -0.0104(9)
C14 0.0488(11) 0.0301(9) 0.0457(9) -0.0024(8) -0.0041(8) 0.0003(8)
C15 0.0523(12) 0.0369(10) 0.0617(12) -0.0013(9) -0.0193(10) -0.0041(9)
C16 0.0552(12) 0.0301(9) 0.0657(13) -0.0013(9) -0.0153(11) -0.0095(9)
C17 0.0837(17) 0.0594(13) 0.0478(11) 0.0041(10) 0.0099(12) 0.0158(13)
C18 0.0773(17) 0.0489(12) 0.0762(16) 0.0089(12) -0.0276(14) 0.0056(13)

loop_
_atom_type_symbol
_atom_type_description
_atom_type_scat_dispersion_real
_atom_type_scat_dispersion_imag
_atom_type_scat_source
C C 0.0033 0.0016 'International Tables Vol C Tables 4.2.6.8 and 6.1.1.4'
H H 0.0000 0.0000 'International Tables Vol C Tables 4.2.6.8 and 6.1.1.4'
N N 0.0061 0.0033 'International Tables Vol C Tables 4.2.6.8 and 6.1.1.4'
O O 0.0106 0.0060 'International Tables Vol C Tables 4.2.6.8 and 6.1.1.4'

loop_
_geom_angle_atom_site_label_1
_geom_angle_atom_site_label_2
_geom_angle_atom_site_label_3
_geom_angle
_geom_angle_site_symmetry_1
_geom_angle_site_symmetry_3
_geom_angle_publ_flag
C14 O1 C18 117.55(16) . . ?
C2 N1 H1 125.5 . . ?
C9 N1 H1 125.5 . . ?
C9 N1 C2 108.95(18) . . ?
N1 C2 H2 125.0 . . ?
C3 C2 N1 110.0(2) . . ?
C3 C2 H2 125.0 . . ?
C2 C3 C4 106.48(17) . . ?
C2 C3 C10 128.06(19) . . ?
C4 C3 C10 125.45(17) . . ?
C5 C4 C3 134.22(19) . . ?
C5 C4 C9 118.6(2) . . ?
C9 C4 C3 107.21(18) . . ?
C4 C5 H5 120.6 . . ?
C6 C5 C4 118.8(2) . . ?
C6 C5 H5 120.6 . . ?
C5 C6 H6 119.3 . . ?
C5 C6 C7 121.4(3) . . ?
C7 C6 H6 119.3 . . ?
C6 C7 H7 119.3 . . ?
C8 C7 C6 121.3(2) . . ?
C8 C7 H7 119.3 . . ?
C7 C8 H8 121.2 . . ?
C7 C8 C9 117.7(2) . . ?
C9 C8 H8 121.2 . . ?
N1 C9 C4 107.36(18) . . ?
N1 C9 C8 130.4(2) . . ?
C8 C9 C4 122.2(2) . . ?
C3 C10 H10 107.3 . . ?
C3 C10 C11 112.56(15) . . ?
C3 C10 C17 112.20(17) . . ?
C11 C10 H10 107.3 . . ?
C17 C10 H10 107.3 . . ?
C17 C10 C11 109.84(17) . . ?
C12 C11 C10 120.99(17) . . ?
C12 C11 C16 117.20(17) . . ?
C16 C11 C10 121.72(17) . . ?
C11 C12 H12 119.3 . . ?
C13 C12 C11 121.39(18) . . ?
C13 C12 H12 119.3 . . ?
C12 C13 H13 119.8 . . ?
C14 C13 C12 120.37(18) . . ?
C14 C13 H13 119.8 . . ?
C13 C14 O1 115.87(17) . . ?
C15 C14 O1 124.45(17) . . ?
C15 C14 C13 119.68(18) . . ?
C14 C15 H15 120.5 . . ?
C14 C15 C16 119.04(18) . . ?
C16 C15 H15 120.5 . . ?
C11 C16 C15 122.31(18) . . ?
C11 C16 H16 118.8 . . ?
C15 C16 H16 118.8 . . ?
C10 C17 H17A 109.5 . . ?
C10 C17 H17B 109.5 . . ?
C10 C17 H17C 109.5 . . ?
H17A C17 H17B 109.5 . . ?
H17A C17 H17C 109.5 . . ?
H17B C17 H17C 109.5 . . ?
O1 C18 H18A 109.5 . . ?
O1 C18 H18B 109.5 . . ?
O1 C18 H18C 109.5 . . ?
H18A C18 H18B 109.5 . . ?
H18A C18 H18C 109.5 . . ?
H18B C18 H18C 109.5 . . ?

loop_
_geom_bond_atom_site_label_1
_geom_bond_atom_site_label_2
_geom_bond_distance
_geom_bond_site_symmetry_2
_geom_bond_publ_flag
O1 C14 1.383(2) . ?
O1 C18 1.422(3) . ?
N1 H1 0.8600 . ?
N1 C2 1.379(3) . ?
N1 C9 1.367(3) . ?
C2 H2 0.9300 . ?
C2 C3 1.357(3) . ?
C3 C4 1.432(3) . ?
C3 C10 1.506(3) . ?
C4 C5 1.396(3) . ?
C4 C9 1.409(3) . ?
C5 H5 0.9300 . ?
C5 C6 1.381(4) . ?
C6 H6 0.9300 . ?
C6 C7 1.393(4) . ?
C7 H7 0.9300 . ?
C7 C8 1.363(4) . ?
C8 H8 0.9300 . ?
C8 C9 1.394(3) . ?
C10 H10 0.9800 . ?
C10 C11 1.528(3) . ?
C10 C17 1.528(3) . ?
C11 C12 1.382(3) . ?
C11 C16 1.383(3) . ?
C12 H12 0.9300 . ?
C12 C13 1.381(3) . ?
C13 H13 0.9300 . ?
C13 C14 1.378(3) . ?
C14 C15 1.377(3) . ?
C15 H15 0.9300 . ?
C15 C16 1.389(3) . ?
C16 H16 0.9300 . ?
C17 H17A 0.9600 . ?
C17 H17B 0.9600 . ?
C17 H17C 0.9600 . ?
C18 H18A 0.9600 . ?
C18 H18B 0.9600 . ?
C18 H18C 0.9600 . ?

loop_
_geom_torsion_atom_site_label_1
_geom_torsion_atom_site_label_2
_geom_torsion_atom_site_label_3
_geom_torsion_atom_site_label_4
_geom_torsion
_geom_torsion_site_symmetry_1
_geom_torsion_site_symmetry_2
_geom_torsion_site_symmetry_3
_geom_torsion_site_symmetry_4
_geom_torsion_publ_flag
O1 C14 C15 C16 179.4(2) . . . . ?
N1 C2 C3 C4 -0.2(2) . . . . ?
N1 C2 C3 C10 178.60(19) . . . . ?
C2 N1 C9 C4 -0.5(2) . . . . ?
C2 N1 C9 C8 179.3(2) . . . . ?
C2 C3 C4 C5 -178.8(2) . . . . ?
C2 C3 C4 C9 -0.1(2) . . . . ?
C2 C3 C10 C11 -105.7(2) . . . . ?
C2 C3 C10 C17 18.8(3) . . . . ?
C3 C4 C5 C6 179.4(2) . . . . ?
C3 C4 C9 N1 0.3(2) . . . . ?
C3 C4 C9 C8 -179.49(19) . . . . ?
C3 C10 C11 C12 -141.6(2) . . . . ?
C3 C10 C11 C16 41.9(3) . . . . ?
C4 C3 C10 C11 72.9(2) . . . . ?
C4 C3 C10 C17 -162.59(19) . . . . ?
C4 C5 C6 C7 0.0(4) . . . . ?
C5 C4 C9 N1 179.32(18) . . . . ?
C5 C4 C9 C8 -0.5(3) . . . . ?
C5 C6 C7 C8 -1.0(4) . . . . ?
C6 C7 C8 C9 1.2(4) . . . . ?
C7 C8 C9 N1 179.8(2) . . . . ?
C7 C8 C9 C4 -0.4(3) . . . . ?
C9 N1 C2 C3 0.4(2) . . . . ?
C9 C4 C5 C6 0.7(3) . . . . ?
C10 C3 C4 C5 2.3(3) . . . . ?
C10 C3 C4 C9 -178.93(17) . . . . ?
C10 C11 C12 C13 -177.1(2) . . . . ?
C10 C11 C16 C15 177.1(2) . . . . ?
C11 C12 C13 C14 -0.2(3) . . . . ?
C12 C11 C16 C15 0.4(3) . . . . ?
C12 C13 C14 O1 -179.3(2) . . . . ?
C12 C13 C14 C15 0.7(3) . . . . ?
C13 C14 C15 C16 -0.7(3) . . . . ?
C14 C15 C16 C11 0.1(4) . . . . ?
C16 C11 C12 C13 -0.4(3) . . . . ?
C17 C10 C11 C12 92.6(2) . . . . ?
C17 C10 C11 C16 -83.9(2) . . . . ?
C18 O1 C14 C13 171.5(2) . . . . ?
C18 O1 C14 C15 -8.5(3) . . . . ?
